data_7060372
loop_
_publ_author_name
'Ganie, Arshid A.'
'Ismail, Thufail M.'
'Sajith, P. K.'
'Dar, Aijaz A.'

_publ_section_title
;
 Validation of the supramolecular synthon preference through DFT and
 physicochemical property investigations of pyridyl salts of
 organo-sulfonates
;
_journal_issue 10
_journal_name_full 'New Journal of Chemistry'
_journal_page_first 4780
_journal_page_last 4790
_journal_paper_doi 10.1039/D0NJ05485B
_journal_volume 45
_journal_year 2021
_chemical_formula_moiety 'C20 H22 N2 O7 S'
_chemical_formula_sum 'C20 H22 N2 O7 S'
_chemical_formula_weight 434.45
_space_group_crystal_system orthorhombic
_space_group_IT_number 61
_space_group_name_Hall '-P 2ac 2ab'
_space_group_name_H-M_alt 'P b c a'
_atom_sites_solution_hydrogens mixed
_audit_creation_method SHELXL-2018/1
_audit_update_record
;
2020-09-18 deposited with the CCDC.	2021-02-01 downloaded from the CCDC.
;
_cell_angle_alpha 90
_cell_angle_beta 90
_cell_angle_gamma 90
_cell_formula_units_Z 8
_cell_length_a 16.8841(6)
_cell_length_b 13.1270(4)
_cell_length_c 18.262(2)
_cell_measurement_reflns_used 3538
_cell_measurement_temperature 293(2)
_cell_measurement_theta_max 25.0000
_cell_measurement_theta_min 1.8070
_cell_volume 4047.5(5)
_computing_structure_refinement 'SHELXL-2018/1 (Sheldrick, 2018)'
_computing_structure_solution 'SHELXT 2014/5 (Sheldrick, 2014)'
_diffrn_ambient_temperature 293(2)
_diffrn_measured_fraction_theta_full 0.995
_diffrn_measured_fraction_theta_max 0.995
_diffrn_measurement_device_type 'Rigaku Saturn724+'
_diffrn_radiation_type MoK\a
_diffrn_radiation_wavelength 0.71073
_diffrn_reflns_av_R_equivalents 0.0535
_diffrn_reflns_av_unetI/netI 0.0625
_diffrn_reflns_Laue_measured_fraction_full 0.995
_diffrn_reflns_Laue_measured_fraction_max 0.995
_diffrn_reflns_limit_h_max 20
_diffrn_reflns_limit_h_min -16
_diffrn_reflns_limit_k_max 15
_diffrn_reflns_limit_k_min -7
_diffrn_reflns_limit_l_max 12
_diffrn_reflns_limit_l_min -21
_diffrn_reflns_number 6998
_diffrn_reflns_point_group_measured_fraction_full 0.995
_diffrn_reflns_point_group_measured_fraction_max 0.995
_diffrn_reflns_theta_full 24.984
_diffrn_reflns_theta_max 24.984
_diffrn_reflns_theta_min 2.230
_diffrn_source 'fine-focus sealed tube'
_exptl_absorpt_coefficient_mu 0.206
_exptl_absorpt_correction_T_max 0.9925
_exptl_absorpt_correction_T_min 0.9755
_exptl_absorpt_correction_type multi-scan
_exptl_absorpt_process_details 'NUMABS (Rigaku, 1999)'
_exptl_crystal_colour white
_exptl_crystal_density_diffrn 1.426
_exptl_crystal_description block
_exptl_crystal_F_000 1824
_exptl_crystal_size_max 0.16
_exptl_crystal_size_mid 0.12
_exptl_crystal_size_min 0.11
_refine_diff_density_max 0.997
_refine_diff_density_min -1.245
_refine_diff_density_rms 0.135
_refine_ls_extinction_method none
_refine_ls_goodness_of_fit_ref 1.191
_refine_ls_hydrogen_treatment mixed
_refine_ls_matrix_type full
_refine_ls_number_parameters 279
_refine_ls_number_reflns 3538
_refine_ls_number_restraints 0
_refine_ls_restrained_S_all 1.191
_refine_ls_R_factor_all 0.1371
_refine_ls_R_factor_gt 0.1056
_refine_ls_shift/su_max 0.000
_refine_ls_shift/su_mean 0.000
_refine_ls_structure_factor_coef Fsqd
_refine_ls_weighting_details 'w=1/[\s^2^(Fo^2^)+(0.2000P)^2^] where P=(Fo^2^+2Fc^2^)/3'
_refine_ls_weighting_scheme calc
_refine_ls_wR_factor_gt 0.2883
_refine_ls_wR_factor_ref 0.3522
_reflns_Friedel_coverage 0.000
_reflns_number_gt 2188
_reflns_number_total 3538
_reflns_threshold_expression 'I > 2\s(I)'
_cod_data_source_file d0nj05485b2.cif
_cod_data_source_block aag533_mo
_cod_depositor_comments 'Adding full bibliography for 7060371--7060373.cif.'
_cod_database_code 7060372
_shelx_shelxl_version_number 2018/1
_shelx_space_group_comment
;
The symmetry employed for this shelxl refinement is uniquely defined
by the following loop, which should always be used as a source of
symmetry information in preference to the above space-group names.
They are only intended as comments.
;

loop_
_space_group_symop_operation_xyz
'x, y, z'
'-x+1/2, -y, z+1/2'
'-x, y+1/2, -z+1/2'
'x+1/2, -y+1/2, -z'
'-x, -y, -z'
'x-1/2, y, -z-1/2'
'x, -y-1/2, z-1/2'
'-x-1/2, y-1/2, z'

loop_
_atom_site_label
_atom_site_type_symbol
_atom_site_fract_x
_atom_site_fract_y
_atom_site_fract_z
_atom_site_U_iso_or_equiv
_atom_site_adp_type
_atom_site_occupancy
_atom_site_site_symmetry_order
_atom_site_calc_flag
_atom_site_refinement_flags_posn
_atom_site_refinement_flags_adp
_atom_site_refinement_flags_occupancy
_atom_site_disorder_assembly
_atom_site_disorder_group
S1 S 0.75236(6) 0.61446(9) 0.31353(7) 0.0344(5) Uani 1 1 d . . . . .
O4 O 0.4811(2) 0.6162(2) 0.51921(18) 0.0360(9) Uani 1 1 d . . . . .
H4A H 0.495434 0.627835 0.561299 0.054 Uiso 1 1 calc R U . . .
O1 O 0.74715(16) 0.7068(2) 0.26816(18) 0.0383(9) Uani 1 1 d . . . . .
O3 O 0.74299(18) 0.5230(3) 0.26701(19) 0.0432(9) Uani 1 1 d . . . . .
O5 O 0.36410(16) 0.6414(3) 0.7108(2) 0.0480(10) Uani 1 1 d G . . . .
H5B H 0.341844 0.697946 0.720253 0.072 Uiso 1 1 d G U . . .
O6 O 0.51302(16) 0.6633(3) 0.65286(17) 0.0504(10) Uani 1 1 d G . . . .
H6B H 0.554436 0.643208 0.674965 0.076 Uiso 1 1 d G U . . .
H6A H 0.472717 0.652301 0.679576 0.076 Uiso 1 1 d G U . . .
O2 O 0.8236(2) 0.6112(2) 0.3581(2) 0.0486(10) Uani 1 1 d . . . . .
N1 N 0.4503(2) 0.6164(3) 0.3769(2) 0.0329(10) Uani 1 1 d . . . . .
O7 O 0.6610(2) 0.6305(3) 0.7056(3) 0.0614(12) Uani 1 1 d G . . . .
H7A H 0.685685 0.580324 0.724140 0.092 Uiso 1 1 d G U . . .
H7B H 0.681828 0.685840 0.720329 0.092 Uiso 1 1 d G U . . .
N3 N 0.3135(2) 0.6225(3) 0.4633(2) 0.0370(10) Uani 1 1 d . . . . .
H3N H 0.361535 0.623963 0.447821 0.044 Uiso 1 1 calc R U . . .
C6 C 0.5905(3) 0.6162(3) 0.3471(3) 0.0319(11) Uani 1 1 d . . . . .
C4 C 0.5444(3) 0.6162(3) 0.4747(3) 0.0324(11) Uani 1 1 d . . . . .
C1 C 0.6705(3) 0.6154(3) 0.3736(3) 0.0317(11) Uani 1 1 d . . . . .
C5 C 0.5278(3) 0.6161(3) 0.3979(3) 0.0303(11) Uani 1 1 d . . . . .
C3 C 0.6213(3) 0.6172(3) 0.4987(3) 0.0330(11) Uani 1 1 d . . . . .
H3 H 0.631755 0.618687 0.548693 0.040 Uiso 1 1 calc R U . . .
C2 C 0.6846(3) 0.6161(3) 0.4483(3) 0.0345(12) Uani 1 1 d . . . . .
H2 H 0.736481 0.615804 0.465480 0.041 Uiso 1 1 calc R U . . .
C15 C 0.0748(3) 0.6188(3) 0.5384(3) 0.0324(11) Uani 1 1 d . . . . .
C12 C 0.1583(3) 0.6187(3) 0.5123(3) 0.0342(12) Uani 1 1 d . . . . .
C7 C 0.5693(3) 0.6178(3) 0.2711(3) 0.0336(11) Uani 1 1 d . . . . .
H7 H 0.608477 0.618314 0.235288 0.040 Uiso 1 1 calc R U . . .
C19 C -0.0659(3) 0.6401(4) 0.5134(3) 0.0451(13) Uani 1 1 d . . . . .
H19 H -0.106672 0.651007 0.480041 0.054 Uiso 1 1 calc R U . . .
C9 C 0.4347(3) 0.6179(3) 0.3061(2) 0.0369(12) Uani 1 1 d . . . . .
H9 H 0.381924 0.618505 0.291702 0.044 Uiso 1 1 calc R U . . .
C20 C 0.0125(3) 0.6367(3) 0.4903(3) 0.0413(12) Uani 1 1 d . . . . .
H20 H 0.023728 0.646718 0.440969 0.050 Uiso 1 1 calc R U . . .
C16 C 0.0565(3) 0.6040(3) 0.6124(3) 0.0415(12) Uani 1 1 d . . . . .
H16 H 0.097068 0.591296 0.645682 0.050 Uiso 1 1 calc R U . . .
C18 C -0.0820(3) 0.6267(3) 0.5875(3) 0.0467(14) Uani 1 1 d . . . . .
H18 H -0.133928 0.630335 0.604204 0.056 Uiso 1 1 calc R U . . .
C8 C 0.4925(3) 0.6186(3) 0.2517(3) 0.0408(14) Uani 1 1 d . . . . .
H8 H 0.478074 0.619523 0.202535 0.049 Uiso 1 1 calc R U . . .
C13 C 0.2211(3) 0.6336(3) 0.5601(3) 0.0380(12) Uani 1 1 d . . . . .
H13 H 0.211152 0.642639 0.609761 0.046 Uiso 1 1 calc R U . . .
C14 C 0.2979(3) 0.6353(3) 0.5348(3) 0.0413(12) Uani 1 1 d . . . . .
H14 H 0.339335 0.645313 0.567547 0.050 Uiso 1 1 calc R U . . .
C17 C -0.0208(3) 0.6081(4) 0.6366(3) 0.0461(13) Uani 1 1 d . . . . .
H17 H -0.032021 0.598346 0.686009 0.055 Uiso 1 1 calc R U . . .
C11 C 0.1779(3) 0.6043(4) 0.4391(3) 0.0492(14) Uani 1 1 d . . . . .
H11 H 0.138018 0.592198 0.405079 0.059 Uiso 1 1 calc R U . . .
C10 C 0.2542(3) 0.6077(4) 0.4167(3) 0.0517(16) Uani 1 1 d . . . . .
H10 H 0.265513 0.599451 0.367235 0.062 Uiso 1 1 calc R U . . .
H5A H 0.344(3) 0.591(4) 0.721(3) 0.054(19) Uiso 1 1 d . . . . .

loop_
_atom_site_aniso_label
_atom_site_aniso_U_11
_atom_site_aniso_U_22
_atom_site_aniso_U_33
_atom_site_aniso_U_23
_atom_site_aniso_U_13
_atom_site_aniso_U_12
S1 0.0298(9) 0.0362(9) 0.0373(9) 0.0013(5) 0.0027(5) -0.0015(4)
O4 0.0328(19) 0.047(2) 0.0285(18) 0.0008(14) 0.0018(14) -0.0025(12)
O1 0.0325(17) 0.039(2) 0.043(2) 0.0055(16) 0.0018(14) 0.0022(12)
O3 0.0438(19) 0.0364(19) 0.049(2) -0.0063(16) 0.0123(16) -0.0017(13)
O5 0.042(2) 0.042(2) 0.060(2) 0.0002(19) 0.0022(18) -0.0012(17)
O6 0.0399(19) 0.078(3) 0.033(2) -0.0074(18) -0.0007(15) 0.0052(17)
O2 0.0289(18) 0.068(3) 0.049(2) 0.0089(17) -0.0033(16) 0.0006(14)
N1 0.026(2) 0.040(2) 0.033(2) 0.0001(16) 0.0017(16) -0.0006(14)
O7 0.050(2) 0.048(2) 0.086(3) 0.002(2) -0.025(2) 0.0030(17)
N3 0.031(2) 0.043(2) 0.038(2) 0.0017(16) 0.0038(18) 0.0031(15)
C6 0.037(2) 0.026(2) 0.033(3) 0.0019(17) 0.007(2) -0.0021(17)
C4 0.031(3) 0.028(2) 0.038(3) -0.0019(18) 0.005(2) -0.0010(17)
C1 0.019(2) 0.033(2) 0.043(3) -0.0024(19) 0.006(2) -0.0006(16)
C5 0.034(2) 0.029(2) 0.028(2) -0.0015(17) 0.000(2) 0.0016(17)
C3 0.036(3) 0.035(3) 0.028(2) 0.0025(18) -0.001(2) 0.0021(17)
C2 0.029(2) 0.036(3) 0.039(3) 0.0014(19) 0.001(2) 0.0007(17)
C15 0.033(3) 0.030(2) 0.035(3) -0.0058(18) 0.000(2) -0.0022(17)
C12 0.037(3) 0.030(2) 0.036(3) 0.0026(19) -0.003(2) -0.0059(17)
C7 0.029(2) 0.044(3) 0.028(3) -0.0056(19) 0.004(2) -0.0029(17)
C19 0.031(3) 0.043(3) 0.062(4) 0.001(2) -0.006(2) 0.002(2)
C9 0.037(3) 0.048(3) 0.026(3) 0.0035(19) -0.0050(19) 0.0002(19)
C20 0.041(3) 0.040(3) 0.043(3) -0.004(2) -0.007(2) 0.000(2)
C16 0.042(3) 0.045(3) 0.037(3) -0.006(2) 0.002(2) 0.000(2)
C18 0.037(3) 0.046(3) 0.058(4) -0.002(2) 0.004(3) 0.003(2)
C8 0.047(3) 0.052(3) 0.024(3) -0.001(2) -0.006(2) -0.001(2)
C13 0.034(3) 0.041(3) 0.039(3) 0.000(2) 0.004(2) 0.0002(19)
C14 0.032(3) 0.045(3) 0.047(3) 0.000(2) -0.003(2) 0.005(2)
C17 0.046(3) 0.048(3) 0.044(3) -0.002(2) 0.004(2) 0.004(2)
C11 0.039(3) 0.076(4) 0.033(3) -0.005(3) -0.002(2) -0.008(2)
C10 0.038(3) 0.078(4) 0.039(3) 0.000(3) -0.001(2) -0.008(2)

loop_
_atom_type_symbol
_atom_type_description
_atom_type_scat_dispersion_real
_atom_type_scat_dispersion_imag
_atom_type_scat_source
C C 0.0033 0.0016 'International Tables Vol C Tables 4.2.6.8 and 6.1.1.4'
H H 0.0000 0.0000 'International Tables Vol C Tables 4.2.6.8 and 6.1.1.4'
N N 0.0061 0.0033 'International Tables Vol C Tables 4.2.6.8 and 6.1.1.4'
O O 0.0106 0.0060 'International Tables Vol C Tables 4.2.6.8 and 6.1.1.4'
S S 0.1246 0.1234 'International Tables Vol C Tables 4.2.6.8 and 6.1.1.4'

loop_
_geom_angle_atom_site_label_1
_geom_angle_atom_site_label_2
_geom_angle_atom_site_label_3
_geom_angle
_geom_angle_site_symmetry_1
_geom_angle_site_symmetry_3
_geom_angle_publ_flag
O2 S1 O1 112.91(18) . . ?
O2 S1 O3 112.70(19) . . ?
O1 S1 O3 109.8(2) . . ?
O2 S1 C1 107.5(2) . . ?
O1 S1 C1 107.31(18) . . ?
O3 S1 C1 106.19(19) . . ?
C4 O4 H4A 109.5 . . ?
H5B O5 H5A 120.3 . . ?
H6B O6 H6A 109.5 . . ?
C9 N1 C5 117.9(4) . . ?
H7A O7 H7B 109.5 . . ?
C10 N3 C14 119.6(5) . . ?
C10 N3 H3N 120.2 . . ?
C14 N3 H3N 120.2 . . ?
C5 C6 C7 116.7(4) . . ?
C5 C6 C1 119.0(4) . . ?
C7 C6 C1 124.3(4) . . ?
O4 C4 C3 124.0(4) . . ?
O4 C4 C5 116.0(4) . . ?
C3 C4 C5 120.0(4) . . ?
C2 C1 C6 119.7(4) . . ?
C2 C1 S1 118.5(4) . . ?
C6 C1 S1 121.8(4) . . ?
N1 C5 C6 122.4(4) . . ?
N1 C5 C4 117.7(4) . . ?
C6 C5 C4 119.9(4) . . ?
C4 C3 C2 120.6(4) . . ?
C4 C3 H3 119.7 . . ?
C2 C3 H3 119.7 . . ?
C1 C2 C3 120.8(4) . . ?
C1 C2 H2 119.6 . . ?
C3 C2 H2 119.6 . . ?
C20 C15 C16 117.9(5) . . ?
C20 C15 C12 121.0(4) . . ?
C16 C15 C12 121.1(5) . . ?
C13 C12 C11 116.3(5) . . ?
C13 C12 C15 121.5(4) . . ?
C11 C12 C15 122.2(5) . . ?
C8 C7 C6 119.8(4) . . ?
C8 C7 H7 120.1 . . ?
C6 C7 H7 120.1 . . ?
C20 C19 C18 118.5(5) . . ?
C20 C19 H19 120.8 . . ?
C18 C19 H19 120.8 . . ?
N1 C9 C8 124.1(5) . . ?
N1 C9 H9 118.0 . . ?
C8 C9 H9 118.0 . . ?
C15 C20 C19 122.3(5) . . ?
C15 C20 H20 118.9 . . ?
C19 C20 H20 118.9 . . ?
C17 C16 C15 120.8(5) . . ?
C17 C16 H16 119.6 . . ?
C15 C16 H16 119.6 . . ?
C17 C18 C19 120.4(5) . . ?
C17 C18 H18 119.8 . . ?
C19 C18 H18 119.8 . . ?
C7 C8 C9 119.2(4) . . ?
C7 C8 H8 120.4 . . ?
C9 C8 H8 120.4 . . ?
C14 C13 C12 120.7(5) . . ?
C14 C13 H13 119.6 . . ?
C12 C13 H13 119.6 . . ?
N3 C14 C13 120.6(5) . . ?
N3 C14 H14 119.7 . . ?
C13 C14 H14 119.7 . . ?
C16 C17 C18 120.2(5) . . ?
C16 C17 H17 119.9 . . ?
C18 C17 H17 119.9 . . ?
C10 C11 C12 120.8(5) . . ?
C10 C11 H11 119.6 . . ?
C12 C11 H11 119.6 . . ?
N3 C10 C11 121.9(5) . . ?
N3 C10 H10 119.0 . . ?
C11 C10 H10 119.0 . . ?

loop_
_geom_bond_atom_site_label_1
_geom_bond_atom_site_label_2
_geom_bond_distance
_geom_bond_site_symmetry_2
_geom_bond_publ_flag
S1 O2 1.452(4) . ?
S1 O1 1.471(3) . ?
S1 O3 1.480(3) . ?
S1 C1 1.765(5) . ?
O4 C4 1.343(6) . ?
O4 H4A 0.8200 . ?
O5 H5B 0.8501 . ?
O5 H5A 0.77(5) . ?
O6 H6B 0.8495 . ?
O6 H6A 0.8497 . ?
N1 C9 1.318(6) . ?
N1 C5 1.364(6) . ?
O7 H7A 0.8502 . ?
O7 H7B 0.8504 . ?
N3 C10 1.328(7) . ?
N3 C14 1.342(7) . ?
N3 H3N 0.8600 . ?
C6 C5 1.408(6) . ?
C6 C7 1.434(7) . ?
C6 C1 1.434(6) . ?
C4 C3 1.369(6) . ?
C4 C5 1.430(7) . ?
C1 C2 1.385(7) . ?
C3 C2 1.411(6) . ?
C3 H3 0.9300 . ?
C2 H2 0.9300 . ?
C15 C20 1.390(7) . ?
C15 C16 1.400(7) . ?
C15 C12 1.489(7) . ?
C12 C13 1.386(7) . ?
C12 C11 1.391(7) . ?
C7 C8 1.344(6) . ?
C7 H7 0.9300 . ?
C19 C20 1.390(7) . ?
C19 C18 1.391(8) . ?
C19 H19 0.9300 . ?
C9 C8 1.392(7) . ?
C9 H9 0.9300 . ?
C20 H20 0.9300 . ?
C16 C17 1.380(7) . ?
C16 H16 0.9300 . ?
C18 C17 1.391(8) . ?
C18 H18 0.9300 . ?
C8 H8 0.9300 . ?
C13 C14 1.377(7) . ?
C13 H13 0.9300 . ?
C14 H14 0.9300 . ?
C17 H17 0.9300 . ?
C11 C10 1.352(8) . ?
C11 H11 0.9300 . ?
C10 H10 0.9300 . ?

loop_
_geom_torsion_atom_site_label_1
_geom_torsion_atom_site_label_2
_geom_torsion_atom_site_label_3
_geom_torsion_atom_site_label_4
_geom_torsion
_geom_torsion_site_symmetry_1
_geom_torsion_site_symmetry_2
_geom_torsion_site_symmetry_3
_geom_torsion_site_symmetry_4
_geom_torsion_publ_flag
C5 C6 C1 C2 -1.0(6) . . . . ?
C7 C6 C1 C2 178.6(4) . . . . ?
C5 C6 C1 S1 179.5(3) . . . . ?
C7 C6 C1 S1 -0.9(6) . . . . ?
O2 S1 C1 C2 1.9(4) . . . . ?
O1 S1 C1 C2 -119.8(4) . . . . ?
O3 S1 C1 C2 122.7(4) . . . . ?
O2 S1 C1 C6 -178.6(3) . . . . ?
O1 S1 C1 C6 59.7(4) . . . . ?
O3 S1 C1 C6 -57.7(4) . . . . ?
C9 N1 C5 C6 -0.6(6) . . . . ?
C9 N1 C5 C4 178.9(4) . . . . ?
C7 C6 C5 N1 0.6(5) . . . . ?
C1 C6 C5 N1 -179.8(3) . . . . ?
C7 C6 C5 C4 -178.9(4) . . . . ?
C1 C6 C5 C4 0.7(6) . . . . ?
O4 C4 C5 N1 0.4(5) . . . . ?
C3 C4 C5 N1 -179.2(3) . . . . ?
O4 C4 C5 C6 179.9(3) . . . . ?
C3 C4 C5 C6 0.4(6) . . . . ?
O4 C4 C3 C2 179.3(4) . . . . ?
C5 C4 C3 C2 -1.2(6) . . . . ?
C6 C1 C2 C3 0.2(6) . . . . ?
S1 C1 C2 C3 179.8(3) . . . . ?
C4 C3 C2 C1 0.9(6) . . . . ?
C20 C15 C12 C13 159.1(4) . . . . ?
C16 C15 C12 C13 -18.9(6) . . . . ?
C20 C15 C12 C11 -20.6(6) . . . . ?
C16 C15 C12 C11 161.5(4) . . . . ?
C5 C6 C7 C8 -0.3(6) . . . . ?
C1 C6 C7 C8 -179.9(4) . . . . ?
C5 N1 C9 C8 0.3(6) . . . . ?
C16 C15 C20 C19 -0.1(7) . . . . ?
C12 C15 C20 C19 -178.1(4) . . . . ?
C18 C19 C20 C15 1.1(7) . . . . ?
C20 C15 C16 C17 -0.6(6) . . . . ?
C12 C15 C16 C17 177.5(4) . . . . ?
C20 C19 C18 C17 -1.5(7) . . . . ?
C6 C7 C8 C9 0.1(6) . . . . ?
N1 C9 C8 C7 -0.1(7) . . . . ?
C11 C12 C13 C14 0.9(6) . . . . ?
C15 C12 C13 C14 -178.7(4) . . . . ?
C10 N3 C14 C13 -0.3(7) . . . . ?
C12 C13 C14 N3 0.1(7) . . . . ?
C15 C16 C17 C18 0.2(7) . . . . ?
C19 C18 C17 C16 0.9(7) . . . . ?
C13 C12 C11 C10 -1.7(7) . . . . ?
C15 C12 C11 C10 178.0(4) . . . . ?
C14 N3 C10 C11 -0.5(7) . . . . ?
C12 C11 C10 N3 1.5(8) . . . . ?
